data_7208301
loop_
_publ_author_name
'Dul, Marie-Claire'
'Lescou\"ezec, Rodrigue'
'Chamoreau, Lise-Marie'
'Journaux, Yves'
'Carrasco, Rosa'
'Castellano, Mar\'ia'
'Ruiz-Garc\'ia, Rafael'
'Cano, Joan'
'Lloret, Francesc'
'Julve, Miguel'
'Ruiz-P\'erez, Catalina'
'Fabelo, Oscar'
'Pardo, Emilio'

_publ_section_title
;
 Self-assembly, metal binding ability, and magnetic properties of
 dinickel(ii) and dicobalt(ii) triple mesocates
;
_journal_issue 17
_journal_name_full CrystEngComm
_journal_page_first 5639
_journal_paper_doi 10.1039/c2ce25434d
_journal_volume 14
_journal_year 2012
_chemical_formula_moiety 'C30 H12 Co2 N6 O18, 2 Na, 17(H2 O)'
_chemical_formula_sum 'C30 H46 Co2 N6 Na8 O35'
_chemical_formula_weight 1352.51
_chemical_name_systematic
;
?
;
_space_group_IT_number 176
_symmetry_cell_setting hexagonal
_symmetry_Int_Tables_number 176
_symmetry_space_group_name_Hall '-P 6c'
_symmetry_space_group_name_H-M 'P 63/m'
_atom_sites_solution_hydrogens geom
_atom_sites_solution_primary direct
_atom_sites_solution_secondary difmap
_audit_creation_method SHELXL-97
_cell_angle_alpha 90.00
_cell_angle_beta 90.00
_cell_angle_gamma 120.00
_cell_formula_units_Z 2
_cell_length_a 12.625(2)
_cell_length_b 12.625(2)
_cell_length_c 19.867(2)
_cell_measurement_reflns_used 29
_cell_measurement_temperature 250(2)
_cell_measurement_theta_max 14.8
_cell_measurement_theta_min 3.8
_cell_volume 2742.4(7)
_computing_cell_refinement 'Dirax/lsq (Duisenberg & Schreurs,1989-2000)'
_computing_data_collection 'Collect (Nonius BV, 1997-2000)'
_computing_data_reduction 'EvalCCD (Duisenberg & Schreurs 1990-2000)'
_computing_molecular_graphics 'DIAMOND (Brandenburg, 1999)'
_computing_publication_material 'WinGX publication routines (Farrugia, 1999)'
_computing_structure_refinement 'SHELXL-97 (Sheldrick, 2008)'
_computing_structure_solution 'SIR97 (Giacovazzo et al, 1997)'
_diffrn_ambient_temperature 250(2)
_diffrn_detector_area_resol_mean 9
_diffrn_measured_fraction_theta_full 0.998
_diffrn_measured_fraction_theta_max 0.998
_diffrn_measurement_device_type KappaCCD
_diffrn_measurement_method 'CCD rotation images, thick slices'
_diffrn_radiation_monochromator graphite
_diffrn_radiation_source 'fine-focus sealed tube'
_diffrn_radiation_type MoK\a
_diffrn_radiation_wavelength 0.71073
_diffrn_reflns_av_R_equivalents 0.1311
_diffrn_reflns_av_sigmaI/netI 0.0422
_diffrn_reflns_limit_h_max 16
_diffrn_reflns_limit_h_min -16
_diffrn_reflns_limit_k_max 16
_diffrn_reflns_limit_k_min -16
_diffrn_reflns_limit_l_max 25
_diffrn_reflns_limit_l_min -25
_diffrn_reflns_number 41039
_diffrn_reflns_theta_full 27.49
_diffrn_reflns_theta_max 27.49
_diffrn_reflns_theta_min 2.77
_exptl_absorpt_coefficient_mu 0.771
_exptl_absorpt_correction_T_max 0.819
_exptl_absorpt_correction_T_min 0.261
_exptl_absorpt_correction_type multi-scan
_exptl_absorpt_process_details
;
R.H. Blessing, Acta Cryst. (1995), A51, 33-38
;
_exptl_crystal_colour pink
_exptl_crystal_density_diffrn 1.638
_exptl_crystal_density_method 'not measured'
_exptl_crystal_description needle
_exptl_crystal_F_000 1380
_exptl_crystal_size_max 0.37
_exptl_crystal_size_mid 0.32
_exptl_crystal_size_min 0.26
_refine_diff_density_max 1.212
_refine_diff_density_min -0.608
_refine_diff_density_rms 0.120
_refine_ls_extinction_method none
_refine_ls_goodness_of_fit_ref 1.134
_refine_ls_hydrogen_treatment constr
_refine_ls_matrix_type full
_refine_ls_number_parameters 140
_refine_ls_number_reflns 2175
_refine_ls_number_restraints 0
_refine_ls_restrained_S_all 1.134
_refine_ls_R_factor_all 0.1107
_refine_ls_R_factor_gt 0.0809
_refine_ls_shift/su_max 0.000
_refine_ls_shift/su_mean 0.000
_refine_ls_structure_factor_coef Fsqd
_refine_ls_weighting_details 'calc w=1/[\s^2^(Fo^2^)+(0.1406P)^2^+3.8814P] where P=(Fo^2^+2Fc^2^)/3'
_refine_ls_weighting_scheme calc
_refine_ls_wR_factor_gt 0.2390
_refine_ls_wR_factor_ref 0.2621
_reflns_number_gt 1522
_reflns_number_total 2175
_reflns_threshold_expression >2\s(I)
_cod_data_source_file c2ce25434d.txt
_cod_data_source_block compound_2
_cod_database_code 7208301

loop_
_symmetry_equiv_pos_as_xyz
'x, y, z'
'-x, -y, z+1/2'
'-y, x-y, z'
'y, -x+y, z+1/2'
'-x+y, -x, z'
'x-y, x, z+1/2'
'-x, -y, -z'
'x, y, -z-1/2'
'y, -x+y, -z'
'-y, x-y, -z-1/2'
'x-y, x, -z'
'-x+y, -x, -z-1/2'

loop_
_atom_site_label
_atom_site_type_symbol
_atom_site_fract_x
_atom_site_fract_y
_atom_site_fract_z
_atom_site_U_iso_or_equiv
_atom_site_adp_type
_atom_site_occupancy
_atom_site_symmetry_multiplicity
_atom_site_calc_flag
_atom_site_refinement_flags
Co1 Co 0.3333 0.6667 0.57715(5) 0.0394(4) Uani 1 3 d S
O1 O 0.4685(3) 0.6710(4) 0.51353(16) 0.0529(10) Uani 1 1 d .
O2 O 0.6257(4) 0.6395(4) 0.5190(2) 0.0626(11) Uani 1 1 d .
O3 O 0.5205(4) 0.4880(4) 0.62766(17) 0.0574(10) Uani 1 1 d .
N1 N 0.3772(4) 0.5504(4) 0.62728(19) 0.0413(9) Uani 1 1 d .
C1 C 0.5273(5) 0.6253(5) 0.5401(2) 0.0460(11) Uani 1 1 d .
C2 C 0.4723(5) 0.5474(5) 0.6044(2) 0.0455(11) Uani 1 1 d .
C3 C 0.3239(4) 0.4885(4) 0.6891(2) 0.0390(10) Uani 1 1 d .
C4 C 0.2098(5) 0.3800(5) 0.6890(2) 0.0457(12) Uani 1 1 d .
H4 H 0.1704 0.3444 0.6482 0.055 Uiso 1 1 calc R
C6 C 0.3790(6) 0.5398(6) 0.7500 0.0385(14) Uani 1 2 d S
H6 H 0.4560 0.6114 0.7500 0.046 Uiso 1 2 calc SR
C5 C 0.1560(7) 0.3260(7) 0.7500 0.0522(18) Uani 1 2 d S
H5 H 0.0817 0.2513 0.7500 0.063 Uiso 1 2 calc SR
Na1 Na 0.3108(2) 0.4905(3) 0.43275(12) 0.0689(7) Uani 1 1 d .
Na2 Na 0.8042(9) 0.8218(9) 0.4708(5) 0.155(4) Uani 0.33 1 d P
O5W O 0.8042(9) 0.8218(9) 0.4708(5) 0.155(4) Uani 0.33 1 d P
O1W O 0.3333 0.6667 0.3531(4) 0.090(3) Uani 1 3 d S
O2WA O 0.1196(9) 0.3449(11) 0.3846(7) 0.106(3) Uani 0.67 1 d P
O2WB O 0.164(2) 0.402(4) 0.3475(11) 0.140(12) Uani 0.33 1 d P
O4WA O 0.6212(13) 0.4917(13) 0.7500 0.099(4) Uiso 0.67 2 d SP
O4WB O 0.1508(14) 0.3452(14) 0.2500 0.119(5) Uiso 0.67 2 d SP
O4WC O 0.5336(17) 0.4058(17) 0.7500 0.129(5) Uiso 0.67 2 d SP
O3W O -0.097(4) 0.018(4) 0.400(2) 0.122(13) Uiso 0.17 1 d P

loop_
_atom_site_aniso_label
_atom_site_aniso_U_11
_atom_site_aniso_U_22
_atom_site_aniso_U_33
_atom_site_aniso_U_23
_atom_site_aniso_U_13
_atom_site_aniso_U_12
Co1 0.0460(5) 0.0460(5) 0.0261(6) 0.000 0.000 0.0230(2)
O1 0.060(2) 0.070(2) 0.0317(17) 0.0068(16) 0.0082(15) 0.0353(19)
O2 0.056(2) 0.075(3) 0.055(2) -0.002(2) 0.0152(18) 0.032(2)
O3 0.072(3) 0.078(3) 0.043(2) -0.0001(18) 0.0033(18) 0.053(2)
N1 0.047(2) 0.048(2) 0.0298(19) -0.0053(16) 0.0017(16) 0.0247(19)
C1 0.049(3) 0.051(3) 0.039(2) -0.011(2) 0.000(2) 0.025(2)
C2 0.048(3) 0.056(3) 0.033(2) -0.010(2) -0.001(2) 0.026(2)
C3 0.048(3) 0.040(2) 0.034(2) -0.0007(18) 0.0018(19) 0.025(2)
C4 0.049(3) 0.046(3) 0.041(3) -0.010(2) -0.005(2) 0.023(2)
C6 0.040(3) 0.043(3) 0.033(3) 0.000 0.000 0.021(3)
C5 0.051(4) 0.043(4) 0.056(4) 0.000 0.000 0.018(3)
Na1 0.0673(15) 0.0881(18) 0.0609(15) -0.0105(12) 0.0040(11) 0.0461(14)
Na2 0.124(6) 0.146(7) 0.142(8) 0.005(6) 0.033(6) 0.028(5)
O5W 0.124(6) 0.146(7) 0.142(8) 0.005(6) 0.033(6) 0.028(5)
O1W 0.109(4) 0.109(4) 0.052(5) 0.000 0.000 0.054(2)
O2WA 0.074(6) 0.115(7) 0.130(9) -0.061(7) -0.029(6) 0.046(5)
O2WB 0.106(17) 0.28(4) 0.074(12) -0.020(17) 0.002(11) 0.13(2)

loop_
_atom_type_symbol
_atom_type_description
_atom_type_scat_dispersion_real
_atom_type_scat_dispersion_imag
_atom_type_scat_source
C C 0.0033 0.0016 'International Tables Vol C Tables 4.2.6.8 and 6.1.1.4'
H H 0.0000 0.0000 'International Tables Vol C Tables 4.2.6.8 and 6.1.1.4'
Co Co 0.3494 0.9721 'International Tables Vol C Tables 4.2.6.8 and 6.1.1.4'
N N 0.0061 0.0033 'International Tables Vol C Tables 4.2.6.8 and 6.1.1.4'
O O 0.0106 0.0060 'International Tables Vol C Tables 4.2.6.8 and 6.1.1.4'
Na Na 0.0362 0.0249 'International Tables Vol C Tables 4.2.6.8 and 6.1.1.4'

loop_
_geom_angle_atom_site_label_1
_geom_angle_atom_site_label_2
_geom_angle_atom_site_label_3
_geom_angle
_geom_angle_site_symmetry_1
_geom_angle_site_symmetry_3
N1 Co1 N1 98.70(14) 5_565 3_665
N1 Co1 N1 98.70(14) 5_565 .
N1 Co1 N1 98.70(14) 3_665 .
N1 Co1 O1 95.39(15) 5_565 3_665
N1 Co1 O1 78.80(15) 3_665 3_665
N1 Co1 O1 165.91(16) . 3_665
N1 Co1 O1 78.80(15) 5_565 5_565
N1 Co1 O1 165.91(15) 3_665 5_565
N1 Co1 O1 95.39(15) . 5_565
O1 Co1 O1 87.59(14) 3_665 5_565
N1 Co1 O1 165.91(16) 5_565 .
N1 Co1 O1 95.39(15) 3_665 .
N1 Co1 O1 78.80(15) . .
O1 Co1 O1 87.59(14) 3_665 .
O1 Co1 O1 87.59(14) 5_565 .
N1 Co1 Na1 84.88(11) 5_565 5_565
N1 Co1 Na1 117.40(12) 3_665 5_565
N1 Co1 Na1 142.88(12) . 5_565
O1 Co1 Na1 38.91(11) 3_665 5_565
O1 Co1 Na1 48.78(11) 5_565 5_565
O1 Co1 Na1 88.91(11) . 5_565
N1 Co1 Na1 142.88(11) 5_565 3_665
N1 Co1 Na1 84.88(11) 3_665 3_665
N1 Co1 Na1 117.40(12) . 3_665
O1 Co1 Na1 48.78(11) 3_665 3_665
O1 Co1 Na1 88.91(11) 5_565 3_665
O1 Co1 Na1 38.91(11) . 3_665
Na1 Co1 Na1 61.44(8) 5_565 3_665
N1 Co1 Na1 117.40(12) 5_565 .
N1 Co1 Na1 142.88(12) 3_665 .
N1 Co1 Na1 84.88(11) . .
O1 Co1 Na1 88.91(11) 3_665 .
O1 Co1 Na1 38.91(11) 5_565 .
O1 Co1 Na1 48.78(12) . .
Na1 Co1 Na1 61.44(8) 5_565 .
Na1 Co1 Na1 61.44(8) 3_665 .
C1 O1 Co1 113.1(3) . .
C1 O1 Na1 135.7(3) . 3_665
Co1 O1 Na1 106.52(18) . 3_665
C1 O1 Na1 102.6(3) . .
Co1 O1 Na1 95.11(15) . .
Na1 O1 Na1 92.57(17) 3_665 .
C1 O2 Na1 115.3(4) . 7_666
C1 O2 Na2 130.4(5) . .
Na1 O2 Na2 109.7(3) 7_666 .
C2 O3 Na1 115.1(3) . 7_666
C2 N1 C3 118.2(4) . .
C2 N1 Co1 115.5(3) . .
C3 N1 Co1 125.6(3) . .
O2 C1 O1 124.8(5) . .
O2 C1 C2 118.1(5) . .
O1 C1 C2 117.1(4) . .
O2 C1 Na1 43.5(3) . 7_666
O1 C1 Na1 165.3(3) . 7_666
C2 C1 Na1 75.5(3) . 7_666
O3 C2 N1 127.9(5) . .
O3 C2 C1 118.7(4) . .
N1 C2 C1 113.4(4) . .
O3 C2 Na1 43.2(2) . 7_666
N1 C2 Na1 171.0(4) . 7_666
C1 C2 Na1 75.5(3) . 7_666
C6 C3 C4 119.1(5) . .
C6 C3 N1 120.4(4) . .
C4 C3 N1 120.3(4) . .
C5 C4 C3 119.2(5) . .
C5 C4 H4 120.4 . .
C3 C4 H4 120.4 . .
C3 C6 C3 121.8(6) . 8_557
C3 C6 H6 119.1 . .
C3 C6 H6 119.1 8_557 .
C4 C5 C4 121.4(7) 8_557 .
C4 C5 H5 119.3 8_557 .
C4 C5 H5 119.3 . .
O1 Na1 O3 158.39(19) 5_565 7_666
O1 Na1 O2WB 101.1(5) 5_565 .
O3 Na1 O2WB 98.1(5) 7_666 .
O1 Na1 O2 108.41(17) 5_565 7_666
O3 Na1 O2 71.49(15) 7_666 7_666
O2WB Na1 O2 115.3(9) . 7_666
O1 Na1 O2WA 88.1(3) 5_565 .
O3 Na1 O2WA 113.3(3) 7_666 .
O2WB Na1 O2WA 24.2(7) . .
O2 Na1 O2WA 101.0(4) 7_666 .
O1 Na1 O1W 93.13(18) 5_565 .
O3 Na1 O1W 83.45(15) 7_666 .
O2WB Na1 O1W 72.0(9) . .
O2 Na1 O1W 154.51(16) 7_666 .
O2WA Na1 O1W 92.9(4) . .
O1 Na1 O1 70.61(18) 5_565 .
O3 Na1 O1 87.83(15) 7_666 .
O2WB Na1 O1 155.8(9) . .
O2 Na1 O1 88.94(16) 7_666 .
O2WA Na1 O1 158.5(3) . .
O1W Na1 O1 85.47(17) . .
O1 Na1 C2 149.52(17) 5_565 7_666
O3 Na1 C2 21.73(14) 7_666 7_666
O2WB Na1 C2 107.7(6) . 7_666
O2 Na1 C2 49.83(14) 7_666 7_666
O2WA Na1 C2 114.7(3) . 7_666
O1W Na1 C2 104.92(16) . 7_666
O1 Na1 C2 86.30(14) . 7_666
O1 Na1 C1 125.72(16) 5_565 7_666
O3 Na1 C1 50.71(14) 7_666 7_666
O2WB Na1 C1 117.0(8) . 7_666
O2 Na1 C1 21.13(13) 7_666 7_666
O2WA Na1 C1 111.0(3) . 7_666
O1W Na1 C1 133.39(15) . 7_666
O1 Na1 C1 84.93(14) . 7_666
C2 Na1 C1 28.97(14) 7_666 7_666
O1 Na1 Co1 34.57(10) 5_565 .
O3 Na1 Co1 123.94(14) 7_666 .
O2WB Na1 Co1 132.8(6) . .
O2 Na1 Co1 99.12(12) 7_666 .
O2WA Na1 Co1 122.7(3) . .
O1W Na1 Co1 90.90(17) . .
O1 Na1 Co1 36.12(8) . .
C2 Na1 Co1 119.27(12) 7_666 .
C1 Na1 Co1 106.82(11) 7_666 .
O1 Na1 Na1 83.76(11) 5_565 3_665
O3 Na1 Na1 78.46(15) 7_666 3_665
O2WB Na1 Na1 118.3(9) . 3_665
O2 Na1 Na1 121.13(16) 7_666 3_665
O2WA Na1 Na1 137.5(3) . 3_665
O1W Na1 Na1 46.27(12) . 3_665
O1 Na1 Na1 39.84(10) . 3_665
C2 Na1 Na1 91.13(14) 7_666 3_665
C1 Na1 Na1 107.49(15) 7_666 3_665
Co1 Na1 Na1 59.28(4) . 3_665
O1 Na1 Na1 47.59(12) 5_565 5_565
O3 Na1 Na1 128.53(13) 7_666 5_565
O2WB Na1 Na1 78.6(8) . 5_565
O2 Na1 Na1 155.66(11) 7_666 5_565
O2WA Na1 Na1 84.1(3) . 5_565
O1W Na1 Na1 46.27(12) . 5_565
O1 Na1 Na1 79.30(10) . 5_565
C2 Na1 Na1 148.29(14) 7_666 5_565
C1 Na1 Na1 164.22(13) 7_666 5_565
Co1 Na1 Na1 59.28(4) . 5_565
Na1 Na1 Na1 60.0 3_665 5_565
O2WA Na2 O3W 98.7(11) 3_665 3_665
O2WA Na2 O2 78.9(4) 3_665 .
O3W Na2 O2 142.6(12) 3_665 .
O2WA Na2 O3W 77.8(10) 3_665 1_665
O3W Na2 O3W 56(2) 3_665 1_665
O2 Na2 O3W 152.6(11) . 1_665
O2WA Na2 O5W 103.6(6) 3_665 9_566
O3W Na2 O5W 108.6(11) 3_665 9_566
O2 Na2 O5W 108.2(5) . 9_566
O3W Na2 O5W 64.1(11) 1_665 9_566
O2WA Na2 Na2 103.6(6) 3_665 9_566
O3W Na2 Na2 108.6(11) 3_665 9_566
O2 Na2 Na2 108.2(5) . 9_566
O3W Na2 Na2 64.1(11) 1_665 9_566
O5W Na2 Na2 0.0(6) 9_566 9_566
O2WA Na2 O5W 153.3(6) 3_665 11_656
O3W Na2 O5W 66.1(11) 3_665 11_656
O2 Na2 O5W 99.8(6) . 11_656
O3W Na2 O5W 107.5(10) 1_665 11_656
O5W Na2 O5W 102.1(4) 9_566 11_656
Na2 Na2 O5W 102.1(4) 9_566 11_656
O2WA Na2 Na2 153.3(6) 3_665 11_656
O3W Na2 Na2 66.1(11) 3_665 11_656
O2 Na2 Na2 99.8(6) . 11_656
O3W Na2 Na2 107.5(10) 1_665 11_656
O5W Na2 Na2 102.1(4) 9_566 11_656
Na2 Na2 Na2 102.1(4) 9_566 11_656
O5W Na2 Na2 0.0(6) 11_656 11_656
O2WA Na2 O3W 148.9(11) 3_665 11_666
O3W Na2 O3W 108.1(19) 3_665 11_666
O2 Na2 O3W 88.8(10) . 11_666
O3W Na2 O3W 103.9(18) 1_665 11_666
O5W Na2 O3W 53.2(10) 9_566 11_666
Na2 Na2 O3W 53.2(10) 9_566 11_666
O5W Na2 O3W 56.7(10) 11_656 11_666
Na2 Na2 O3W 56.7(10) 11_656 11_666
O2WA Na2 Na1 37.4(3) 3_665 3_665
O3W Na2 Na1 129.3(11) 3_665 3_665
O2 Na2 Na1 68.7(3) . 3_665
O3W Na2 Na1 84.1(11) 1_665 3_665
O5W Na2 Na1 73.4(4) 9_566 3_665
Na2 Na2 Na1 73.4(4) 9_566 3_665
O5W Na2 Na1 164.6(5) 11_656 3_665
Na2 Na2 Na1 164.6(5) 11_656 3_665
O3W Na2 Na1 111.4(10) 11_666 3_665
O2WA Na2 Na1 104.4(4) 3_665 7_666
O3W Na2 Na1 115.3(11) 3_665 7_666
O2 Na2 Na1 34.25(19) . 7_666
O3W Na2 Na1 171.4(11) 1_665 7_666
O5W Na2 Na1 122.6(5) 9_566 7_666
Na2 Na2 Na1 122.6(5) 9_566 7_666
O5W Na2 Na1 66.8(4) 11_656 7_666
Na2 Na2 Na1 66.8(4) 11_656 7_666
O3W Na2 Na1 78.6(9) 11_666 7_666
Na1 Na2 Na1 102.8(2) 3_665 7_666
O2WA Na2 Na2 105.6(5) 3_665 5_675
O3W Na2 Na2 69.8(11) 3_665 5_675
O2 Na2 Na2 147.1(4) . 5_675
O3W Na2 Na2 33.5(10) 1_665 5_675
O5W Na2 Na2 39.0(2) 9_566 5_675
Na2 Na2 Na2 39.0(2) 9_566 5_675
O5W Na2 Na2 90.000(3) 11_656 5_675
Na2 Na2 Na2 90.000(3) 11_656 5_675
O3W Na2 Na2 70.5(9) 11_666 5_675
Na1 Na2 Na2 94.8(4) 3_665 5_675
Na1 Na2 Na2 148.3(2) 7_666 5_675
Na1 O1W Na1 87.5(2) 5_565 3_665
Na1 O1W Na1 87.5(2) 5_565 .
Na1 O1W Na1 87.5(2) 3_665 .
O2WB O2WA Na1 75.4(17) . .
O2WB O2WA Na2 176(2) . 5_565
Na1 O2WA Na2 105.1(5) . 5_565
O2WA O2WB Na1 80.4(15) . .
Na2 O3W Na2 110.7(18) 5_565 1_445
Na2 O3W Na2 60.8(11) 5_565 9_456
Na2 O3W Na2 59.2(10) 1_445 9_456

loop_
_geom_bond_atom_site_label_1
_geom_bond_atom_site_label_2
_geom_bond_distance
_geom_bond_site_symmetry_2
Co1 N1 2.065(4) 5_565
Co1 N1 2.065(4) 3_665
Co1 N1 2.065(4) .
Co1 O1 2.102(4) 3_665
Co1 O1 2.102(4) 5_565
Co1 O1 2.102(4) .
Co1 Na1 3.553(2) 5_565
Co1 Na1 3.553(3) 3_665
Co1 Na1 3.553(2) .
O1 C1 1.261(6) .
O1 Na1 2.328(4) 3_665
O1 Na1 2.683(5) .
O2 C1 1.236(6) .
O2 Na1 2.361(5) 7_666
O2 Na2 2.471(10) .
O3 C2 1.267(6) .
O3 Na1 2.340(4) 7_666
N1 C2 1.301(7) .
N1 C3 1.430(6) .
C1 C2 1.550(7) .
C1 Na1 3.098(6) 7_666
C2 Na1 3.097(6) 7_666
C3 C6 1.385(6) .
C3 C4 1.406(7) .
C4 C5 1.390(6) .
C4 H4 0.9400 .
C6 C3 1.385(5) 8_557
C6 H6 0.9400 .
C5 C4 1.390(6) 8_557
C5 H5 0.9400 .
Na1 O1 2.328(4) 5_565
Na1 O3 2.340(4) 7_666
Na1 O2WB 2.34(2) .
Na1 O2 2.361(5) 7_666
Na1 O2WA 2.384(9) .
Na1 O1W 2.626(6) .
Na1 C2 3.097(6) 7_666
Na1 C1 3.098(6) 7_666
Na1 Na1 3.630(5) 3_665
Na1 Na1 3.630(5) 5_565
Na2 O2WA 2.388(18) 3_665
Na2 O3W 2.42(5) 3_665
Na2 O3W 2.57(5) 1_665
Na2 O5W 2.639(12) 9_566
Na2 Na2 2.639(12) 9_566
Na2 O5W 2.639(13) 11_656
Na2 Na2 2.639(13) 11_656
Na2 O3W 2.76(5) 11_666
Na2 Na1 3.787(12) 3_665
Na2 Na1 3.950(10) 7_666
Na2 Na2 4.103(16) 5_675
O1W Na1 2.626(6) 5_565
O1W Na1 2.626(6) 3_665
O2WA O2WB 0.99(3) .
O2WA Na2 2.388(18) 5_565
O4WA O4WC 1.096(19) .
O3W Na2 2.42(5) 5_565
O3W Na2 2.57(5) 1_445
O3W Na2 2.76(5) 9_456
